data_1567239
loop_
_publ_author_name
'Li, Shao-Chuan'
'Liu, Caiping'
'chen, qihui'
'Jiang, Feilong'
'Yuan, Daqiang'
'Sun, Qing-Fu'
'Hong, Maochun'

_publ_section_title
;
 Adaptive coordination assemblies based on a flexible
 tetraazacyclododecane ligand for promoting carbon dioxide fixation
;
_journal_name_full 'Chemical Science'
_journal_paper_doi 10.1039/D2SC03093D
_journal_year 2022
_chemical_formula_moiety 'C88 H148 Ag2 N24 O2 Pd4, 2(F6 Si), 2(B F4)'
_chemical_formula_sum 'C88 H148 Ag2 B2 F20 N24 O2 Pd4 Si2'
_chemical_formula_weight 2673.44
_space_group_crystal_system triclinic
_space_group_IT_number 2
_space_group_name_Hall '-P 1'
_space_group_name_H-M_alt 'P -1'
_atom_sites_solution_hydrogens mixed
_atom_sites_solution_primary iterative
_audit_creation_date 2022-03-20
_audit_creation_method
;
Olex2 1.2
(compiled 2018.05.29 svn.r3508 for OlexSys, GUI svn.r5506)
;
_audit_update_record
;
2022-05-25 deposited with the CCDC.	2022-07-04 downloaded from the CCDC.
;
_cell_angle_alpha 72.754(2)
_cell_angle_beta 73.765(2)
_cell_angle_gamma 80.009(2)
_cell_formula_units_Z 1
_cell_length_a 13.5019(3)
_cell_length_b 14.0260(3)
_cell_length_c 20.0093(5)
_cell_measurement_reflns_used 33626
_cell_measurement_temperature 105.1(2)
_cell_measurement_theta_max 60.6430
_cell_measurement_theta_min 2.0720
_cell_volume 3457.63(15)
_computing_cell_refinement 'CrysAlisPro 1.171.40.59a (Rigaku OD, 2019)'
_computing_data_collection 'CrysAlisPro 1.171.40.59a (Rigaku OD, 2019)'
_computing_data_reduction 'CrysAlisPro 1.171.40.59a (Rigaku OD, 2019)'
_computing_molecular_graphics 'Olex2 (Dolomanov et al., 2009)'
_computing_publication_material 'Olex2 (Dolomanov et al., 2009)'
_computing_structure_refinement 'ShelXL (Sheldrick, 2015)'
_computing_structure_solution 'olex2.solve (Bourhis et al., 2015)'
_diffrn_ambient_environment N~2~
_diffrn_ambient_temperature 105.1(2)
_diffrn_detector 'Hybrid Pixel Array Detector'
_diffrn_detector_area_resol_mean 10.0000
_diffrn_detector_type HyPix
_diffrn_measured_fraction_theta_full 0.996
_diffrn_measured_fraction_theta_max 0.996
_diffrn_measurement_details
;
List of Runs (angles in degrees, time in seconds):

  # Type    Start    End  Width  t~exp~   \w     \q     \k     \f   Frames
#--------------------------------------------------------------------------
  1  \w    -16.00  70.00   0.50    0.05    --   -1.72  57.00 -60.00  172
  2  \w     33.00  58.00   0.50    0.05    --   -1.72  38.00 -30.00   50
  3  \w     33.00  61.00   0.50    0.05    --   -1.72  77.00  90.00   56
  4  \w     75.00 111.00   0.50    0.05    --   72.03 152.00 -16.00   72
  5  \w     82.00 122.00   0.50    0.05    --   72.03 121.00-176.00   80
  6  \w     57.00 143.00   0.50    0.05    --   72.03  57.00-180.00  172
  7  \w     58.00 101.00   0.50    0.05    --   72.03-125.00 -60.00   86
  8  \w     58.00  83.00   0.50    0.05    --   72.03-152.00 -59.00   50
  9  \w      5.00  63.00   0.50    0.05    --   72.03 -57.00 -60.00  116
 10  \w      0.00  95.00   0.50    0.05    --   72.03 -77.00 -60.00  190
 11  \w     19.00 100.00   0.50    0.05    --   72.03-121.00 100.00  162
 12  \w     41.00  66.00   0.50    0.05    --   72.03 -57.00 120.00   50
 13  \w     13.00  66.00   0.50    0.05    --   72.03 -57.00  90.00  106
 14  \w      1.00  27.00   0.50    0.05    --   72.03 -57.00 120.00   52
 15  \w     -1.00  85.00   0.50    0.05    --   72.03 -77.00  90.00  172
 16  \w      0.00  26.00   0.50    0.05    --   72.03 -19.00   0.00   52
 17  \w     -1.00  26.00   0.50    0.05    --   72.03 -19.00 -60.00   54
 18  \w     -1.00  61.00   0.50    0.05    --   72.03 -57.00-120.00  124
 19  \w      0.00  25.00   0.50    0.05    --   72.03 -19.00-120.00   50
 20  \w    -16.00  10.00   0.50    0.05    --   -1.72  77.00  90.00   52
 21  \w    -72.00   8.00   0.50    0.05    --   -1.72 -38.00 150.00  160
 22  \w    -43.00 -10.00   0.50    0.05    --  -75.46  38.00  30.00   66
 23  \w    -43.00  -6.00   0.50    0.05    --  -75.46  38.00 -60.00   74
 24  \w    -37.00 -12.00   0.50    0.05    --  -75.46  38.00-150.00   50
 25  \w    -26.00   0.00   0.50    0.05    --  -75.46  19.00-180.00   52
 26  \w    -63.00  -2.00   0.50    0.05    --  -75.46  57.00-150.00  122
 27  \w    -62.00 -21.00   0.50    0.05    --  -75.46  77.00   0.00   82
 28  \w    -26.00   0.00   0.50    0.05    --  -75.46  19.00 150.00   52
 29  \w   -115.00 -84.00   0.50    0.05    --  -75.46-121.00 100.00   62
 30  \w   -129.00 -53.00   0.50    0.05    --  -75.46 -77.00  30.00  152
 31  \w   -109.00 -84.00   0.50    0.05    --  -75.46-152.00 -59.00   50
 32  \w   -109.00 -33.00   0.50    0.05    --  -75.46 121.00-176.00  152
 33  \w   -130.00 -69.00   0.50    0.05    --  -75.46 152.00 -16.00  122
;
_diffrn_measurement_device 'four-circle diffractometer'
_diffrn_measurement_device_type 'ROD, Synergy Custom system, HyPix'
_diffrn_measurement_method '\w scans'
_diffrn_orient_matrix_type 'CrysAlisPro convention (1999,Acta A55,543-557)'
_diffrn_orient_matrix_UB_11 0.0377489000
_diffrn_orient_matrix_UB_12 -0.0078401000
_diffrn_orient_matrix_UB_13 0.0567909000
_diffrn_orient_matrix_UB_21 0.0808683000
_diffrn_orient_matrix_UB_22 0.0484174000
_diffrn_orient_matrix_UB_23 -0.0439811000
_diffrn_orient_matrix_UB_31 -0.0530344000
_diffrn_orient_matrix_UB_32 0.0876797000
_diffrn_orient_matrix_UB_33 0.0076583000
_diffrn_radiation_monochromator mirror
_diffrn_radiation_probe x-ray
_diffrn_radiation_type GaK\a
_diffrn_radiation_wavelength 1.3405
_diffrn_reflns_av_R_equivalents 0.0804
_diffrn_reflns_av_unetI/netI 0.0522
_diffrn_reflns_Laue_measured_fraction_full 0.996
_diffrn_reflns_Laue_measured_fraction_max 0.996
_diffrn_reflns_limit_h_max 15
_diffrn_reflns_limit_h_min -16
_diffrn_reflns_limit_k_max 16
_diffrn_reflns_limit_k_min -16
_diffrn_reflns_limit_l_max 23
_diffrn_reflns_limit_l_min -23
_diffrn_reflns_number 46670
_diffrn_reflns_point_group_measured_fraction_full 0.996
_diffrn_reflns_point_group_measured_fraction_max 0.996
_diffrn_reflns_theta_full 52.931
_diffrn_reflns_theta_max 52.931
_diffrn_reflns_theta_min 3.189
_diffrn_source 'micro-focus metaljet'
_exptl_absorpt_coefficient_mu 4.816
_exptl_absorpt_correction_T_max 1.00000
_exptl_absorpt_correction_T_min 0.56799
_exptl_absorpt_correction_type multi-scan
_exptl_absorpt_process_details
;
CrysAlisPro 1.171.40.59a (Rigaku Oxford Diffraction, 2019)
Empirical absorption correction using spherical harmonics,
 implemented in SCALE3 ABSPACK scaling algorithm.
;
_exptl_crystal_colour 'clear light colourless'
_exptl_crystal_colour_lustre clear
_exptl_crystal_colour_modifier light
_exptl_crystal_colour_primary colourless
_exptl_crystal_density_diffrn 1.284
_exptl_crystal_description block
_exptl_crystal_F_000 1356
_exptl_crystal_size_max 0.5
_exptl_crystal_size_mid 0.5
_exptl_crystal_size_min 0.25
_refine_diff_density_max 3.395
_refine_diff_density_min -2.193
_refine_diff_density_rms 0.197
_refine_ls_extinction_method none
_refine_ls_goodness_of_fit_ref 1.062
_refine_ls_hydrogen_treatment constr
_refine_ls_matrix_type full
_refine_ls_number_parameters 658
_refine_ls_number_reflns 12164
_refine_ls_number_restraints 196
_refine_ls_restrained_S_all 1.626
_refine_ls_R_factor_all 0.0840
_refine_ls_R_factor_gt 0.0800
_refine_ls_shift/su_max 0.001
_refine_ls_shift/su_mean 0.000
_refine_ls_structure_factor_coef Fsqd
_refine_ls_weighting_details 'w=1/[\s^2^(Fo^2^)+(0.1198P)^2^+32.2581P] where P=(Fo^2^+2Fc^2^)/3'
_refine_ls_weighting_scheme calc
_refine_ls_wR_factor_gt 0.2111
_refine_ls_wR_factor_ref 0.2144
_reflns_Friedel_coverage 0.000
_reflns_number_gt 11075
_reflns_number_total 12164
_reflns_threshold_expression 'I > 2\s(I)'
_cod_data_source_file d2sc03093d2.cif
_cod_data_source_block 2-BF4
_cod_database_code 1567239
_shelx_shelxl_version_number 2016/6
_chemical_oxdiff_usercomment 'C H O N Pd'
_shelx_space_group_comment
;
The symmetry employed for this shelxl refinement is uniquely defined
by the following loop, which should always be used as a source of
symmetry information in preference to the above space-group names.
They are only intended as comments.
;
_shelx_estimated_absorpt_t_max 0.379
_shelx_estimated_absorpt_t_min 0.197
_diffrn_oxdiff_digest_frames
;
014a15a68038f3467a877aba0c691e0ac003114f387
;
_reflns_odcompleteness_completeness 99.92
_reflns_odcompleteness_iscentric 1
_reflns_odcompleteness_theta 56.82
_olex2_refinement_description
;
1. Fixed Uiso
 At 1.2 times of:
  All C(H) groups, All C(H,H) groups
 At 1.5 times of:
  All C(H,H,H) groups, All O(H,H) groups
2. Restrained distances
 C2BA-C1BA = C4-C3BA = C7-C3 = C9AA-C0BA
 1.53 with sigma of 0.005
 N11-C2BA = N11-C4 = N8-C3BA = N8-C3 = N17-C7 = N17-C9AA = N14-C0BA = N14-C1BA
 1.47 with sigma of 0.005
 N7_$1-C4AA_$1 = N4_$1-C7AA_$1 = N4_$1-C9_$1 = N4_$1-C5AA_$1 = N7_$1-C11_$1 =
 N7_$1-C10_$1 = N12_$1-C13_$1 = N15_$1-C14_$1 = N15_$1-C19_$1 = N15_$1-C18_$1 =
 N12_$1-C16_$1 = N12_$1-C17_$1 = N12-C13 = N12-C16 = N12-C17 = N15-C14 = N15-
 C18 = N15-C19 = N4-C7AA = N7-C4AA = N7-C10 = N7-C11 = N4-C9 = N4-C5AA = N11-
 C2BA = N11-C20 = N11-C4 = N8-C8AA = N8-C3BA = N8-C3 = N14-C27 = N14-C0BA = N14-
 C1BA = N17-C9AA = N17-C34 = N17-C7 = N8_$1-C3_$1 = N8_$1-C8AA_$1 = N8_$1-
 C3BA_$1 = N17_$1-C34_$1 = N17_$1-C9AA_$1 = N17_$1-C7_$1 = N14_$1-C1BA_$1 =
 N14_$1-C27_$1 = N14_$1-C0BA_$1 = N11_$1-C20_$1 = N11_$1-C4_$1 = N11_$1-C2BA_$1
 1.47 with sigma of 0.005
 C7AA-C4AA = C14-C13 = C7AA_$1-C4AA_$1 = C14_$1-C13_$1 = C7_$1-C3_$1 = C9AA_$1-
 C0BA_$1 = C4_$1-C3BA_$1 = C2BA_$1-C1BA_$1 = C7-C3 = C4-C3BA = C2BA-C1BA = C9AA-
 C0BA
 1.53 with sigma of 0.005
 N14-C27 = N8-C8AA = N8-C3BA = N8-C3 = N14-C1BA = N14-C0BA = N11-C20 = N11-C4 =
  N11-C2BA = N17-C34 = N17-C9AA = N17-C7 = N15-C19 = N15-C18 = N15-C14 = N12-
 C13 = N12-C16 = N12-C17 = N7-C4AA = N4-C7AA = N7-C11 = N7-C10 = N4-C5AA = N4-C9
 1.475 with sigma of 0.005
 H3A-H1BA
 2.45 with sigma of 0.005
 H4A-H9AA
 2.45 with sigma of 0.005
 H3A-H4A
 2.45 with sigma of 0.01
 H3A-H9AA
 2.45 with sigma of 0.01
 H1BA-H9AA
 2.45 with sigma of 0.01
 H1BA-H4A
 2.45 with sigma of 0.01
3. Rigid bond restraints
 C3BA, C4, C2BA, C1BA, C3, C7, C9AA, C0BA
 with sigma for 1-2 distances of 0.005 and sigma for 1-3 distances of 0.005
 C2BA, C1BA, C0BA, C9AA, C7, C3, C3BA, C4
 with sigma for 1-2 distances of 0.005 and sigma for 1-3 distances of 0.005
 N14, N14, C1BA, C1BA
 with sigma for 1-2 distances of 0.01 and sigma for 1-3 distances of 0.02
 N17, N17, C9AA, C9AA
 with sigma for 1-2 distances of 0.01 and sigma for 1-3 distances of 0.02
 N11, N11, C4, C4
 with sigma for 1-2 distances of 0.01 and sigma for 1-3 distances of 0.02
 N8, N8, C3, C3
 with sigma for 1-2 distances of 0.01 and sigma for 1-3 distances of 0.02
 C2BA, C1BA, C3, C7, N8, N14
 with sigma for 1-2 distances of 0.005 and sigma for 1-3 distances of 0.005
 N11, C4
 with sigma for 1-2 distances of 0.01 and sigma for 1-3 distances of 0.02
 N17, C9AA
 with sigma for 1-2 distances of 0.01 and sigma for 1-3 distances of 0.02
4. Uiso/Uaniso restraints and constraints
C4 \\sim C3BA \\sim C7 \\sim C3 \\sim C2BA \\sim C1BA \\sim C0BA \\sim C9AA:
within 2A with sigma of 0.005 and sigma for terminal atoms of 0.01
Uanis(N17) \\sim Ueq: with sigma of 0.01 and sigma for terminal atoms of 0.02
Uanis(C4) \\sim Ueq, Uanis(C3BA) \\sim Ueq, Uanis(C3) \\sim Ueq, Uanis(C7)
\\sim Ueq, Uanis(C9AA) \\sim Ueq, Uanis(C0BA) \\sim Ueq, Uanis(C1BA) \\sim Ueq,
Uanis(C2BA) \\sim Ueq: with sigma of 0.005 and sigma for terminal atoms of 0.01
Uanis(N11) \\sim Ueq: with sigma of 0.01 and sigma for terminal atoms of 0.02
5.a Rotating group:
 O1(H1A,H1B)
5.b Secondary CH2 refined with riding coordinates:
 C8AA(H8AA,H8AB), C27(H27A,H27B), C20(H20A,H20B), C34(H34A,H34B), C4AA(H4AA,
 H4AB), C13(H13A,H13B), C7AA(H7AA,H7AB), C14(H14A,H14B), C1BA(H1BA,H1BB),
 C3(H3A,H3B), C4(H4A,H4B), C7(H7A,H7B), C9AA(H9AA,H9AB), C3BA(H3BA,H3BB),
 C2BA(H2BA,H2BB), C0BA(H0BA,H0BB)
5.c Aromatic/amide H refined with riding coordinates:
 C0AA(H0AA), C32(H32), C33(H33), C1AA(H1AA), C30(H30), C26(H26), C29(H29),
 C23(H23), C22(H22), C6AA(H6AA), C2AA(H2AA), C38(H38), C35(H35), C25(H25),
 C36(H36), C39(H39)
5.d Idealised Me refined as rotating group:
 C16(H16A,H16B,H16C), C10(H10A,H10B,H10C), C5AA(H5AA,H5AB,H5AC), C9(H9A,H9B,
 H9C), C18(H18A,H18B,H18C), C11(H11A,H11B,H11C), C17(H17A,H17B,H17C), C19(H19A,
 H19B,H19C)
;
_olex2_submission_special_instructions 'No special instructions were received'
_oxdiff_exptl_absorpt_empirical_details
;
Empirical correction (ABSPACK) includes:
- Absorption correction using spherical harmonics
- Frame scaling
;
_oxdiff_exptl_absorpt_empirical_full_max 3.240
_oxdiff_exptl_absorpt_empirical_full_min 0.303

loop_
_space_group_symop_operation_xyz
'x, y, z'
'-x, -y, -z'

loop_
_atom_site_label
_atom_site_type_symbol
_atom_site_fract_x
_atom_site_fract_y
_atom_site_fract_z
_atom_site_U_iso_or_equiv
_atom_site_adp_type
_atom_site_occupancy
_atom_site_site_symmetry_order
_atom_site_calc_flag
_atom_site_refinement_flags_posn
_atom_site_refinement_flags_adp
_atom_site_refinement_flags_occupancy
_atom_site_disorder_assembly
_atom_site_disorder_group
Ag3 Ag 0.35170(4) 0.74894(3) 0.57199(3) 0.01923(15) Uani 1 1 d . . . . .
Pd1 Pd 0.72908(4) 0.82381(3) 0.87506(3) 0.02011(15) Uani 1 1 d . . . . .
Pd2 Pd 1.01560(4) 0.69017(4) 0.27675(3) 0.02367(16) Uani 1 1 d . . . . .
Si7 Si 0.16713(19) 0.6485(2) 0.86679(13) 0.0410(6) Uani 1 1 d . . . . .
F3 F -0.0232(5) 0.8922(4) 0.5369(3) 0.0541(14) Uani 1 1 d . . . . .
N1 N 0.2658(5) 1.0577(4) 0.2143(3) 0.0219(12) Uani 1 1 d . . . . .
N31 N 0.6420(5) 0.7658(4) 0.8312(3) 0.0244(13) Uani 1 1 d . . . . .
F6 F 0.0054(6) 0.7473(4) 0.6195(3) 0.0598(16) Uani 1 1 d . . . . .
N24 N 0.0230(5) 1.1674(4) 0.7089(3) 0.0237(13) Uani 1 1 d . . . . .
N7 N 0.7284(4) 0.7004(4) 0.9638(3) 0.0260(13) Uani 1 1 d D . . . .
F9 F 0.1757(5) 0.6416(5) 0.7830(3) 0.0625(16) Uani 1 1 d . . . . .
N37 N 0.8755(5) 0.6597(4) 0.3462(3) 0.0275(13) Uani 1 1 d . . . . .
N12 N 1.1557(4) 0.7212(4) 0.2028(3) 0.0287(14) Uani 1 1 d D . . . .
N4 N 0.8155(4) 0.8850(4) 0.9203(3) 0.0289(14) Uani 1 1 d D . . . .
F4 F -0.0171(7) 0.7403(5) 0.5150(4) 0.084(2) Uani 1 1 d . . . . .
F8 F 0.2134(6) 0.7596(4) 0.8323(3) 0.0663(18) Uani 1 1 d . . . . .
N15 N 1.0537(4) 0.5451(4) 0.2658(3) 0.0306(14) Uani 1 1 d D . . . .
C0AA C 0.3413(6) 0.9065(5) 0.2815(4) 0.0252(15) Uani 1 1 d . . . . .
H0AA H 0.391773 0.852225 0.281714 0.030 Uiso 1 1 calc R . . . .
N14 N 0.4638(6) 0.7766(5) 0.6422(3) 0.0478(19) Uani 1 1 d D U . . .
N8 N 0.3325(5) 0.8707(4) 0.4568(3) 0.0377(15) Uani 1 1 d D U . . .
C3AA C 0.2687(5) 0.9135(5) 0.3452(4) 0.0215(14) Uani 1 1 d . . . . .
C32 C 0.5394(5) 0.7888(5) 0.8465(4) 0.0240(15) Uani 1 1 d . . . . .
H32 H 0.508259 0.822536 0.881879 0.029 Uiso 1 1 calc R . . . .
N11 N 0.2630(4) 0.9025(4) 0.6088(3) 0.0347(16) Uani 1 1 d D U . . .
C33 C 0.4784(6) 0.7627(5) 0.8099(4) 0.0238(15) Uani 1 1 d . . . . .
H33 H 0.406878 0.778060 0.821967 0.029 Uiso 1 1 calc R . . . .
C8AA C 0.2736(5) 0.8396(5) 0.4165(3) 0.0230(14) Uani 1 1 d D . . . .
H8AA H 0.203536 0.830733 0.445795 0.028 Uiso 1 1 calc R . . . .
H8AB H 0.305134 0.775313 0.408084 0.028 Uiso 1 1 calc R . . . .
C1AA C 0.3388(6) 0.9790(5) 0.2185(4) 0.0228(14) Uani 1 1 d . . . . .
H1AA H 0.389513 0.973665 0.177056 0.027 Uiso 1 1 calc R . . . .
C27 C 0.4599(5) 0.6974(4) 0.7099(3) 0.0229(14) Uani 1 1 d D . . . .
H27A H 0.485279 0.633562 0.698642 0.027 Uiso 1 1 calc R . . . .
H27B H 0.388291 0.693529 0.737184 0.027 Uiso 1 1 calc R . . . .
F5 F -0.1509(6) 0.7905(5) 0.5973(6) 0.096(3) Uani 1 1 d . . . . .
C28 C 0.5226(5) 0.7142(5) 0.7561(4) 0.0209(14) Uani 1 1 d . . . . .
N17 N 0.5297(5) 0.7484(4) 0.4951(4) 0.0394(18) Uani 1 1 d D U . . .
C21 C 0.1049(5) 0.9857(5) 0.6756(4) 0.0202(14) Uani 1 1 d . . . . .
C30 C 0.6863(6) 0.7160(5) 0.7817(4) 0.0246(15) Uani 1 1 d . . . . .
H30 H 0.757644 0.699123 0.772319 0.029 Uiso 1 1 calc R . . . .
C20 C 0.1571(4) 0.8914(5) 0.6542(4) 0.0223(14) Uani 1 1 d D . . . .
H20A H 0.159463 0.837551 0.697508 0.027 Uiso 1 1 calc R . . . .
H20B H 0.115921 0.872576 0.628306 0.027 Uiso 1 1 calc R . . . .
C26 C 0.0489(6) 1.0607(5) 0.6322(4) 0.0250(15) Uani 1 1 d . . . . .
H26 H 0.039241 1.051122 0.590514 0.030 Uiso 1 1 calc R . . . .
C34 C 0.5689(5) 0.6485(4) 0.4833(4) 0.0232(14) Uani 1 1 d D . . . .
H34A H 0.522654 0.628881 0.461417 0.028 Uiso 1 1 calc R . . . .
H34B H 0.567958 0.600339 0.529634 0.028 Uiso 1 1 calc R . . . .
C29 C 0.6301(6) 0.6886(5) 0.7436(4) 0.0235(14) Uani 1 1 d . . . . .
H29 H 0.663520 0.653094 0.709676 0.028 Uiso 1 1 calc R . . . .
C23 C 0.0752(6) 1.0967(5) 0.7522(4) 0.0268(15) Uani 1 1 d . . . . .
H23 H 0.084190 1.109639 0.793006 0.032 Uiso 1 1 calc R . . . .
C22 C 0.1153(6) 1.0067(6) 0.7377(4) 0.0265(15) Uani 1 1 d . . . . .
H22 H 0.149693 0.958946 0.769066 0.032 Uiso 1 1 calc R . . . .
C16 C 1.1363(7) 0.7771(6) 0.1321(3) 0.041(2) Uani 1 1 d D . . . .
H16A H 1.098963 0.738294 0.116892 0.061 Uiso 1 1 calc GR . . . .
H16B H 1.201149 0.789885 0.097409 0.061 Uiso 1 1 calc GR . . . .
H16C H 1.095999 0.839682 0.135792 0.061 Uiso 1 1 calc GR . . . .
C6AA C 0.1939(6) 1.0629(5) 0.2745(4) 0.0268(15) Uani 1 1 d . . . . .
H6AA H 0.141225 1.115316 0.271802 0.032 Uiso 1 1 calc R . . . .
F11 F 0.1596(7) 0.6555(8) 0.9501(3) 0.108(4) Uani 1 1 d . . . . .
C40 C 0.6778(6) 0.6446(5) 0.4356(4) 0.0238(15) Uani 1 1 d . . . . .
C10 C 0.7982(6) 0.6167(5) 0.9409(5) 0.0369(19) Uani 1 1 d D . . . .
H10A H 0.771230 0.595259 0.908713 0.055 Uiso 1 1 calc GR . . . .
H10B H 0.803063 0.561860 0.982478 0.055 Uiso 1 1 calc GR . . . .
H10C H 0.865725 0.638420 0.916641 0.055 Uiso 1 1 calc GR . . . .
C2AA C 0.1929(6) 0.9961(5) 0.3399(4) 0.0268(15) Uani 1 1 d . . . . .
H2AA H 0.142512 1.004975 0.380681 0.032 Uiso 1 1 calc R . . . .
C38 C 0.7928(6) 0.6724(6) 0.3186(4) 0.0331(17) Uani 1 1 d . . . . .
H38 H 0.802168 0.686929 0.268938 0.040 Uiso 1 1 calc R . . . .
C35 C 0.7635(6) 0.6285(6) 0.4634(4) 0.0297(16) Uani 1 1 d . . . . .
H35 H 0.755295 0.612068 0.513044 0.036 Uiso 1 1 calc R . . . .
F10 F 0.2881(7) 0.5968(7) 0.8629(6) 0.112(3) Uani 1 1 d . . . . .
C25 C 0.0084(6) 1.1483(5) 0.6518(4) 0.0260(15) Uani 1 1 d . . . . .
H25 H -0.030752 1.195975 0.623689 0.031 Uiso 1 1 calc R . . . .
C5AA C 0.9088(5) 0.9250(6) 0.8675(4) 0.0357(18) Uani 1 1 d D . . . .
H5AA H 0.948697 0.873593 0.845592 0.054 Uiso 1 1 calc GR . . . .
H5AB H 0.949937 0.946410 0.891492 0.054 Uiso 1 1 calc GR . . . .
H5AC H 0.888745 0.980979 0.830949 0.054 Uiso 1 1 calc GR . . . .
C36 C 0.8619(6) 0.6365(6) 0.4180(4) 0.0303(16) Uani 1 1 d . . . . .
H36 H 0.919080 0.625692 0.437487 0.036 Uiso 1 1 calc R . . . .
F12 F 0.0481(5) 0.6983(8) 0.8707(5) 0.099(3) Uani 1 1 d . . . . .
C9 C 0.7508(6) 0.9660(5) 0.9498(4) 0.0356(18) Uani 1 1 d D . . . .
H9A H 0.729480 1.018040 0.911587 0.053 Uiso 1 1 calc GR . . . .
H9B H 0.790136 0.992894 0.972013 0.053 Uiso 1 1 calc GR . . . .
H9C H 0.690779 0.939746 0.985186 0.053 Uiso 1 1 calc GR . . . .
C18 C 0.9682(5) 0.5035(6) 0.2551(5) 0.0350(18) Uani 1 1 d D . . . .
H18A H 0.913955 0.493007 0.298655 0.053 Uiso 1 1 calc GR . . . .
H18B H 0.993159 0.440737 0.243238 0.053 Uiso 1 1 calc GR . . . .
H18C H 0.941669 0.549642 0.216512 0.053 Uiso 1 1 calc GR . . . .
O1 O 0.2814(8) 0.6035(6) 0.6497(5) 0.075(2) Uani 1 1 d . . . . .
H1A H 0.221150 0.573822 0.648560 0.113 Uiso 1 1 d GR . . . .
H1B H 0.304947 0.557921 0.691286 0.113 Uiso 1 1 d GR . . . .
F13 F 0.1276(10) 0.5341(7) 0.8990(5) 0.143(5) Uani 1 1 d . . . . .
C39 C 0.6942(6) 0.6644(6) 0.3626(5) 0.0343(18) Uani 1 1 d . . . . .
H39 H 0.638224 0.672599 0.342288 0.041 Uiso 1 1 calc R . . . .
C11 C 0.6252(5) 0.6651(6) 0.9989(4) 0.0349(18) Uani 1 1 d D . . . .
H11A H 0.579539 0.716635 1.017686 0.052 Uiso 1 1 calc GR . . . .
H11B H 0.630709 0.606042 1.037551 0.052 Uiso 1 1 calc GR . . . .
H11C H 0.598006 0.649557 0.964231 0.052 Uiso 1 1 calc GR . . . .
C4AA C 0.7615(6) 0.7342(6) 1.0165(3) 0.0357(19) Uani 1 1 d D . . . .
H4AA H 0.785349 0.676646 1.051181 0.043 Uiso 1 1 calc R . . . .
H4AB H 0.703357 0.771022 1.042382 0.043 Uiso 1 1 calc R . . . .
C13 C 1.2146(5) 0.6231(4) 0.1996(5) 0.038(2) Uani 1 1 d D . . . .
H13A H 1.246709 0.597435 0.239991 0.046 Uiso 1 1 calc R . . . .
H13B H 1.269022 0.630694 0.155372 0.046 Uiso 1 1 calc R . . . .
C7AA C 0.8489(6) 0.8016(5) 0.9770(4) 0.040(2) Uani 1 1 d D . . . .
H7AA H 0.867337 0.828155 1.010997 0.048 Uiso 1 1 calc R . . . .
H7AB H 0.909559 0.762734 0.955500 0.048 Uiso 1 1 calc R . . . .
C17 C 1.2155(6) 0.7805(6) 0.2244(5) 0.042(2) Uani 1 1 d D . . . .
H17A H 1.178918 0.845709 0.224078 0.063 Uiso 1 1 calc GR . . . .
H17B H 1.282233 0.787431 0.191165 0.063 Uiso 1 1 calc GR . . . .
H17C H 1.224137 0.747016 0.272074 0.063 Uiso 1 1 calc GR . . . .
C19 C 1.0846(7) 0.4822(5) 0.3314(4) 0.0385(19) Uani 1 1 d D . . . .
H19A H 1.145418 0.504849 0.335110 0.058 Uiso 1 1 calc GR . . . .
H19B H 1.099152 0.413656 0.328862 0.058 Uiso 1 1 calc GR . . . .
H19C H 1.029213 0.486891 0.372885 0.058 Uiso 1 1 calc GR . . . .
C14 C 1.1416(5) 0.5496(5) 0.2020(4) 0.038(2) Uani 1 1 d D . . . .
H14A H 1.116056 0.571121 0.158588 0.046 Uiso 1 1 calc R . . . .
H14B H 1.178735 0.483435 0.204281 0.046 Uiso 1 1 calc R . . . .
B2 B -0.0482(9) 0.7937(7) 0.5663(6) 0.042(2) Uani 1 1 d . . . . .
C1BA C 0.4437(8) 0.8851(5) 0.6343(5) 0.088(3) Uani 1 1 d D U . . .
H1BA H 0.473909 0.920569 0.584990 0.105 Uiso 1 1 calc DR . . . .
H1BB H 0.476001 0.903195 0.665828 0.105 Uiso 1 1 calc R . . . .
C3 C 0.4367(5) 0.9039(8) 0.4254(4) 0.084(3) Uani 1 1 d D U . . .
H3A H 0.449570 0.944433 0.453191 0.100 Uiso 1 1 calc DR . . . .
H3B H 0.440759 0.945213 0.376461 0.100 Uiso 1 1 calc R . . . .
C4 C 0.2974(7) 0.9833(6) 0.5439(4) 0.091(3) Uani 1 1 d D U . . .
H4A H 0.371088 0.987657 0.535294 0.109 Uiso 1 1 calc DR . . . .
H4B H 0.260560 1.047136 0.550080 0.109 Uiso 1 1 calc R . . . .
C7 C 0.5195(10) 0.8146(9) 0.4244(5) 0.091(3) Uani 1 1 d D U . . .
H7A H 0.504741 0.774487 0.397015 0.110 Uiso 1 1 calc R . . . .
H7B H 0.585916 0.840193 0.398745 0.110 Uiso 1 1 calc R . . . .
C9AA C 0.5848(6) 0.8154(7) 0.5130(5) 0.093(3) Uani 1 1 d D U . . .
H9AA H 0.554281 0.884347 0.501357 0.112 Uiso 1 1 calc DR . . . .
H9AB H 0.657799 0.812222 0.488474 0.112 Uiso 1 1 calc R . . . .
C3BA C 0.2748(11) 0.9589(9) 0.4804(7) 0.091(3) Uani 1 1 d D U . . .
H3BA H 0.201519 0.950554 0.492551 0.110 Uiso 1 1 calc R . . . .
H3BB H 0.286978 1.017118 0.439359 0.110 Uiso 1 1 calc R . . . .
C2BA C 0.3273(7) 0.9164(11) 0.6530(7) 0.087(3) Uani 1 1 d D U . . .
H2BA H 0.299482 0.879939 0.702485 0.105 Uiso 1 1 calc R . . . .
H2BB H 0.318104 0.986994 0.651787 0.105 Uiso 1 1 calc R . . . .
C0BA C 0.5686(7) 0.7713(12) 0.5945(5) 0.093(3) Uani 1 1 d D U . . .
H0BA H 0.595286 0.701053 0.602525 0.112 Uiso 1 1 calc R . . . .
H0BB H 0.611969 0.803936 0.610534 0.112 Uiso 1 1 calc R . . . .

loop_
_atom_site_aniso_label
_atom_site_aniso_U_11
_atom_site_aniso_U_22
_atom_site_aniso_U_33
_atom_site_aniso_U_23
_atom_site_aniso_U_13
_atom_site_aniso_U_12
Ag3 0.0230(3) 0.0099(2) 0.0232(3) -0.00292(19) -0.0036(2) -0.00308(18)
Pd1 0.0243(3) 0.0112(2) 0.0245(3) -0.0025(2) -0.0077(2) -0.00215(19)
Pd2 0.0256(3) 0.0136(3) 0.0280(3) -0.0077(2) 0.0007(2) 0.0000(2)
Si7 0.0381(12) 0.0484(14) 0.0315(12) 0.0111(10) -0.0122(10) -0.0227(11)
F3 0.082(4) 0.026(3) 0.048(3) 0.006(2) -0.019(3) -0.012(3)
N1 0.026(3) 0.017(3) 0.024(3) -0.006(2) -0.007(2) -0.002(2)
N31 0.026(3) 0.012(3) 0.035(3) -0.006(2) -0.008(3) -0.001(2)
F6 0.105(5) 0.030(3) 0.052(3) 0.005(2) -0.042(3) -0.016(3)
N24 0.025(3) 0.012(3) 0.030(3) -0.004(2) -0.003(2) -0.001(2)
N7 0.031(3) 0.014(3) 0.030(3) -0.002(2) -0.006(3) -0.001(2)
F9 0.054(3) 0.087(5) 0.050(3) -0.029(3) -0.005(3) -0.008(3)
N37 0.030(3) 0.017(3) 0.031(3) -0.010(3) 0.004(3) -0.004(2)
N12 0.027(3) 0.017(3) 0.040(4) -0.013(3) 0.001(3) -0.003(2)
N4 0.032(3) 0.026(3) 0.032(3) -0.004(3) -0.014(3) -0.006(3)
F4 0.165(8) 0.046(4) 0.052(4) -0.019(3) -0.041(4) -0.008(4)
F8 0.086(5) 0.046(3) 0.062(4) 0.015(3) -0.028(3) -0.031(3)
N15 0.037(4) 0.013(3) 0.038(4) -0.009(3) -0.002(3) 0.000(3)
C0AA 0.035(4) 0.016(3) 0.027(4) -0.010(3) -0.010(3) 0.003(3)
N14 0.065(5) 0.040(3) 0.043(4) 0.023(3) -0.035(4) -0.040(3)
N8 0.073(4) 0.018(3) 0.029(3) 0.009(3) -0.028(3) -0.025(3)
C3AA 0.027(4) 0.014(3) 0.029(4) -0.007(3) -0.013(3) -0.003(3)
C32 0.023(3) 0.018(3) 0.031(4) -0.007(3) -0.007(3) 0.000(3)
N11 0.030(3) 0.016(3) 0.056(4) -0.021(3) 0.011(3) -0.010(2)
C33 0.024(3) 0.019(3) 0.027(4) -0.006(3) -0.004(3) -0.001(3)
C8AA 0.029(4) 0.013(3) 0.024(4) 0.001(3) -0.004(3) -0.008(3)
C1AA 0.028(4) 0.016(3) 0.025(4) -0.008(3) -0.005(3) -0.001(3)
C27 0.023(3) 0.016(3) 0.031(4) -0.005(3) -0.007(3) -0.008(3)
F5 0.068(5) 0.052(4) 0.162(9) -0.010(5) -0.036(5) -0.011(3)
C28 0.026(3) 0.010(3) 0.025(3) 0.002(3) -0.008(3) -0.005(3)
N17 0.031(3) 0.016(3) 0.057(4) -0.012(3) 0.020(3) -0.012(2)
C21 0.016(3) 0.014(3) 0.024(3) 0.000(3) 0.002(3) -0.004(2)
C30 0.023(3) 0.016(3) 0.037(4) -0.009(3) -0.013(3) 0.004(3)
C20 0.024(3) 0.016(3) 0.025(4) -0.005(3) 0.000(3) -0.007(3)
C26 0.026(4) 0.024(4) 0.024(4) -0.007(3) -0.003(3) -0.002(3)
C34 0.027(4) 0.014(3) 0.025(4) -0.003(3) -0.001(3) -0.004(3)
C29 0.028(4) 0.016(3) 0.029(4) -0.011(3) -0.006(3) -0.001(3)
C23 0.030(4) 0.023(4) 0.025(4) -0.003(3) -0.008(3) -0.003(3)
C22 0.028(4) 0.025(4) 0.023(4) -0.005(3) -0.001(3) -0.002(3)
C16 0.043(5) 0.038(5) 0.035(5) -0.013(4) 0.004(4) -0.002(4)
C6AA 0.025(4) 0.021(4) 0.033(4) -0.007(3) -0.009(3) 0.003(3)
F11 0.110(6) 0.195(10) 0.030(3) -0.003(4) -0.008(4) -0.107(7)
C40 0.028(4) 0.009(3) 0.029(4) -0.007(3) 0.002(3) 0.002(3)
C10 0.034(4) 0.021(4) 0.043(5) -0.002(3) 0.000(4) 0.006(3)
C2AA 0.025(4) 0.022(4) 0.035(4) -0.010(3) -0.009(3) -0.002(3)
C38 0.032(4) 0.039(4) 0.023(4) -0.005(3) 0.001(3) -0.008(3)
C35 0.027(4) 0.025(4) 0.027(4) -0.003(3) 0.004(3) 0.000(3)
F10 0.075(5) 0.094(6) 0.179(10) -0.020(6) -0.083(6) 0.014(4)
C25 0.032(4) 0.013(3) 0.032(4) -0.001(3) -0.012(3) 0.000(3)
C5AA 0.033(4) 0.037(4) 0.041(5) -0.008(4) -0.011(4) -0.011(3)
C36 0.029(4) 0.032(4) 0.029(4) -0.008(3) -0.006(3) 0.001(3)
F12 0.038(3) 0.186(9) 0.095(6) -0.077(6) -0.014(4) 0.001(4)
C9 0.050(5) 0.026(4) 0.032(4) -0.010(3) -0.007(4) -0.006(4)
C18 0.041(5) 0.025(4) 0.043(5) -0.016(4) -0.008(4) -0.005(3)
O1 0.106(7) 0.051(5) 0.073(6) 0.005(4) -0.030(5) -0.041(5)
F13 0.213(11) 0.116(7) 0.118(7) 0.070(6) -0.107(8) -0.133(8)
C39 0.027(4) 0.037(4) 0.040(5) -0.018(4) -0.006(3) 0.003(3)
C11 0.039(4) 0.028(4) 0.036(4) -0.006(3) -0.003(4) -0.014(3)
C4AA 0.042(5) 0.029(4) 0.037(4) 0.005(3) -0.019(4) -0.012(3)
C13 0.032(4) 0.027(4) 0.052(5) -0.019(4) 0.001(4) 0.003(3)
C7AA 0.051(5) 0.030(4) 0.041(5) 0.000(4) -0.020(4) -0.014(4)
C17 0.031(4) 0.037(5) 0.055(6) -0.017(4) 0.005(4) -0.012(4)
C19 0.045(5) 0.023(4) 0.047(5) -0.009(4) -0.011(4) -0.002(3)
C14 0.045(5) 0.020(4) 0.048(5) -0.021(4) -0.001(4) 0.005(3)
B2 0.055(6) 0.026(5) 0.048(6) -0.002(4) -0.021(5) -0.008(4)
C1BA 0.093(4) 0.077(4) 0.103(5) -0.039(4) -0.021(4) -0.011(3)
C3 0.075(4) 0.079(4) 0.082(4) -0.007(3) -0.008(3) -0.014(3)
C4 0.105(5) 0.079(4) 0.087(4) -0.020(3) -0.023(4) -0.006(4)
C7 0.084(4) 0.078(4) 0.086(4) -0.006(3) 0.004(3) -0.007(3)
C9AA 0.086(5) 0.101(5) 0.095(5) -0.019(4) -0.024(4) -0.024(4)
C3BA 0.108(5) 0.079(4) 0.090(4) -0.019(3) -0.032(4) -0.010(4)
C2BA 0.091(4) 0.082(4) 0.106(5) -0.051(4) -0.016(4) -0.018(3)
C0BA 0.083(5) 0.103(5) 0.096(5) -0.009(4) -0.032(4) -0.030(4)

loop_
_atom_type_symbol
_atom_type_description
_atom_type_scat_dispersion_real
_atom_type_scat_dispersion_imag
_atom_type_scat_source
C C 0.0147 0.0070 'International Tables Vol C Tables 4.2.6.8 and 6.1.1.4'
H H 0.0000 0.0000 'International Tables Vol C Tables 4.2.6.8 and 6.1.1.4'
Ag Ag 0.0782 3.3823 'International Tables Vol C Tables 4.2.6.8 and 6.1.1.4'
B B 0.0070 0.0029 'International Tables Vol C Tables 4.2.6.8 and 6.1.1.4'
F F 0.0583 0.0400 'International Tables Vol C Tables 4.2.6.8 and 6.1.1.4'
N N 0.0253 0.0135 'International Tables Vol C Tables 4.2.6.8 and 6.1.1.4'
O O 0.0412 0.0250 'International Tables Vol C Tables 4.2.6.8 and 6.1.1.4'
Pd Pd 0.0375 3.1039 'International Tables Vol C Tables 4.2.6.8 and 6.1.1.4'
Si Si 0.2153 0.2529 'International Tables Vol C Tables 4.2.6.8 and 6.1.1.4'

loop_
_geom_angle_atom_site_label_1
_geom_angle_atom_site_label_2
_geom_angle_atom_site_label_3
_geom_angle
_geom_angle_site_symmetry_1
_geom_angle_site_symmetry_3
_geom_angle_publ_flag
N14 Ag3 N8 121.09(16) . . ?
N14 Ag3 N11 77.2(2) . . ?
N8 Ag3 N11 76.3(2) . . ?
N17 Ag3 N14 73.4(2) . . ?
N17 Ag3 N8 76.6(2) . . ?
N17 Ag3 N11 120.47(16) . . ?
O1 Ag3 N14 100.3(2) . . ?
O1 Ag3 N8 138.5(2) . . ?
O1 Ag3 N11 112.4(3) . . ?
O1 Ag3 N17 122.9(3) . . ?
N1 Pd1 N7 177.9(2) 2_676 . ?
N1 Pd1 N4 94.6(2) 2_676 . ?
N31 Pd1 N1 85.1(2) . 2_676 ?
N31 Pd1 N7 94.6(2) . . ?
N31 Pd1 N4 178.9(2) . . ?
N4 Pd1 N7 85.72(19) . . ?
N24 Pd2 N12 95.3(2) 2_676 . ?
N24 Pd2 N15 178.2(2) 2_676 . ?
N37 Pd2 N24 85.3(2) . 2_676 ?
N37 Pd2 N12 177.7(2) . . ?
N37 Pd2 N15 93.7(2) . . ?
N15 Pd2 N12 85.72(19) . . ?
F8 Si7 F9 89.4(4) . . ?
F8 Si7 F11 90.4(4) . . ?
F8 Si7 F13 176.6(6) . . ?
F11 Si7 F9 179.5(4) . . ?
F10 Si7 F9 91.2(5) . . ?
F10 Si7 F8 88.1(4) . . ?
F10 Si7 F11 88.4(5) . . ?
F10 Si7 F13 88.8(6) . . ?
F12 Si7 F9 88.7(4) . . ?
F12 Si7 F8 92.3(5) . . ?
F12 Si7 F11 91.7(5) . . ?
F12 Si7 F10 179.5(5) . . ?
F12 Si7 F13 90.7(6) . . ?
F13 Si7 F9 89.2(5) . . ?
F13 Si7 F11 91.0(5) . . ?
C1AA N1 Pd1 123.3(5) . 2_676 ?
C6AA N1 Pd1 118.9(5) . 2_676 ?
C6AA N1 C1AA 117.3(6) . . ?
C32 N31 Pd1 118.8(5) . . ?
C30 N31 Pd1 121.0(5) . . ?
C30 N31 C32 119.8(6) . . ?
C23 N24 Pd2 120.4(5) . 2_676 ?
C25 N24 Pd2 119.9(5) . 2_676 ?
C25 N24 C23 119.2(6) . . ?
C10 N7 Pd1 109.4(4) . . ?
C10 N7 C4AA 112.8(6) . . ?
C11 N7 Pd1 113.6(4) . . ?
C11 N7 C10 107.8(6) . . ?
C11 N7 C4AA 107.4(5) . . ?
C4AA N7 Pd1 105.9(4) . . ?
C38 N37 Pd2 118.3(5) . . ?
C38 N37 C36 119.2(6) . . ?
C36 N37 Pd2 122.2(5) . . ?
C16 N12 Pd2 109.3(5) . . ?
C16 N12 C13 110.9(6) . . ?
C16 N12 C17 108.8(7) . . ?
C13 N12 Pd2 106.0(4) . . ?
C17 N12 Pd2 112.5(5) . . ?
C17 N12 C13 109.4(6) . . ?
C5AA N4 Pd1 112.1(4) . . ?
C5AA N4 C7AA 108.1(5) . . ?
C9 N4 Pd1 109.5(4) . . ?
C9 N4 C5AA 109.3(6) . . ?
C9 N4 C7AA 111.9(6) . . ?
C7AA N4 Pd1 105.9(4) . . ?
C18 N15 Pd2 113.2(4) . . ?
C18 N15 C19 109.7(6) . . ?
C18 N15 C14 109.1(6) . . ?
C19 N15 Pd2 107.7(4) . . ?
C19 N15 C14 110.7(6) . . ?
C14 N15 Pd2 106.4(4) . . ?
C3AA C0AA H0AA 119.8 . . ?
C1AA C0AA H0AA 119.8 . . ?
C1AA C0AA C3AA 120.5(6) . . ?
C27 N14 Ag3 111.7(4) . . ?
C27 N14 C0BA 109.5(7) . . ?
C1BA N14 Ag3 102.4(5) . . ?
C1BA N14 C27 126.8(7) . . ?
C1BA N14 C0BA 100.3(9) . . ?
C0BA N14 Ag3 103.6(6) . . ?
C8AA N8 Ag3 115.5(4) . . ?
C8AA N8 C3BA 108.8(7) . . ?
C3 N8 Ag3 102.4(5) . . ?
C3 N8 C8AA 123.6(6) . . ?
C3 N8 C3BA 101.2(8) . . ?
C3BA N8 Ag3 102.7(6) . . ?
C0AA C3AA C8AA 122.1(6) . . ?
C0AA C3AA C2AA 116.3(7) . . ?
C2AA C3AA C8AA 121.6(7) . . ?
N31 C32 H32 119.7 . . ?
N31 C32 C33 120.6(7) . . ?
C33 C32 H32 119.7 . . ?
C20 N11 Ag3 114.2(4) . . ?
C20 N11 C2BA 107.8(7) . . ?
C4 N11 Ag3 102.9(4) . . ?
C4 N11 C20 127.4(6) . . ?
C4 N11 C2BA 98.3(8) . . ?
C2BA N11 Ag3 102.7(6) . . ?
C32 C33 H33 119.5 . . ?
C28 C33 C32 121.0(7) . . ?
C28 C33 H33 119.5 . . ?
N8 C8AA C3AA 113.5(5) . . ?
N8 C8AA H8AA 108.9 . . ?
N8 C8AA H8AB 108.9 . . ?
C3AA C8AA H8AA 108.9 . . ?
C3AA C8AA H8AB 108.9 . . ?
H8AA C8AA H8AB 107.7 . . ?
N1 C1AA C0AA 122.5(7) . . ?
N1 C1AA H1AA 118.7 . . ?
C0AA C1AA H1AA 118.7 . . ?
N14 C27 H27A 108.9 . . ?
N14 C27 H27B 108.9 . . ?
N14 C27 C28 113.4(5) . . ?
H27A C27 H27B 107.7 . . ?
C28 C27 H27A 108.9 . . ?
C28 C27 H27B 108.9 . . ?
C33 C28 C27 121.5(6) . . ?
C33 C28 C29 116.2(6) . . ?
C29 C28 C27 122.1(6) . . ?
C34 N17 Ag3 111.2(4) . . ?
C34 N17 C7 106.1(7) . . ?
C7 N17 Ag3 104.6(6) . . ?
C9AA N17 Ag3 107.8(4) . . ?
C9AA N17 C34 127.4(7) . . ?
C9AA N17 C7 96.4(9) . . ?
C26 C21 C20 122.1(6) . . ?
C26 C21 C22 116.1(6) . . ?
C22 C21 C20 121.7(6) . . ?
N31 C30 H30 118.9 . . ?
N31 C30 C29 122.1(7) . . ?
C29 C30 H30 118.9 . . ?
N11 C20 C21 113.1(5) . . ?
N11 C20 H20A 109.0 . . ?
N11 C20 H20B 109.0 . . ?
C21 C20 H20A 109.0 . . ?
C21 C20 H20B 109.0 . . ?
H20A C20 H20B 107.8 . . ?
C21 C26 H26 120.1 . . ?
C25 C26 C21 119.7(7) . . ?
C25 C26 H26 120.1 . . ?
N17 C34 H34A 108.9 . . ?
N17 C34 H34B 108.9 . . ?
N17 C34 C40 113.2(5) . . ?
H34A C34 H34B 107.7 . . ?
C40 C34 H34A 108.9 . . ?
C40 C34 H34B 108.9 . . ?
C28 C29 H29 119.9 . . ?
C30 C29 C28 120.1(6) . . ?
C30 C29 H29 119.9 . . ?
N24 C23 H23 119.2 . . ?
N24 C23 C22 121.7(7) . . ?
C22 C23 H23 119.2 . . ?
C21 C22 H22 119.7 . . ?
C23 C22 C21 120.5(7) . . ?
C23 C22 H22 119.7 . . ?
N12 C16 H16A 109.5 . . ?
N12 C16 H16B 109.5 . . ?
N12 C16 H16C 109.5 . . ?
H16A C16 H16B 109.5 . . ?
H16A C16 H16C 109.5 . . ?
H16B C16 H16C 109.5 . . ?
N1 C6AA H6AA 118.1 . . ?
N1 C6AA C2AA 123.8(7) . . ?
C2AA C6AA H6AA 118.1 . . ?
C35 C40 C34 121.5(7) . . ?
C39 C40 C34 120.8(7) . . ?
C39 C40 C35 117.4(7) . . ?
N7 C10 H10A 109.5 . . ?
N7 C10 H10B 109.5 . . ?
N7 C10 H10C 109.5 . . ?
H10A C10 H10B 109.5 . . ?
H10A C10 H10C 109.5 . . ?
H10B C10 H10C 109.5 . . ?
C3AA C2AA H2AA 120.3 . . ?
C6AA C2AA C3AA 119.5(7) . . ?
C6AA C2AA H2AA 120.3 . . ?
N37 C38 H38 119.4 . . ?
N37 C38 C39 121.2(7) . . ?
C39 C38 H38 119.4 . . ?
C40 C35 H35 119.7 . . ?
C40 C35 C36 120.6(7) . . ?
C36 C35 H35 119.7 . . ?
N24 C25 C26 122.7(7) . . ?
N24 C25 H25 118.7 . . ?
C26 C25 H25 118.7 . . ?
N4 C5AA H5AA 109.5 . . ?
N4 C5AA H5AB 109.5 . . ?
N4 C5AA H5AC 109.5 . . ?
H5AA C5AA H5AB 109.5 . . ?
H5AA C5AA H5AC 109.5 . . ?
H5AB C5AA H5AC 109.5 . . ?
N37 C36 C35 120.7(7) . . ?
N37 C36 H36 119.7 . . ?
C35 C36 H36 119.7 . . ?
N4 C9 H9A 109.5 . . ?
N4 C9 H9B 109.5 . . ?
N4 C9 H9C 109.5 . . ?
H9A C9 H9B 109.5 . . ?
H9A C9 H9C 109.5 . . ?
H9B C9 H9C 109.5 . . ?
N15 C18 H18A 109.5 . . ?
N15 C18 H18B 109.5 . . ?
N15 C18 H18C 109.5 . . ?
H18A C18 H18B 109.5 . . ?
H18A C18 H18C 109.5 . . ?
H18B C18 H18C 109.5 . . ?
Ag3 O1 H1A 128.1 . . ?
Ag3 O1 H1B 127.9 . . ?
H1A O1 H1B 104.0 . . ?
C40 C39 C38 120.8(8) . . ?
C40 C39 H39 119.6 . . ?
C38 C39 H39 119.6 . . ?
N7 C11 H11A 109.5 . . ?
N7 C11 H11B 109.5 . . ?
N7 C11 H11C 109.5 . . ?
H11A C11 H11B 109.5 . . ?
H11A C11 H11C 109.5 . . ?
H11B C11 H11C 109.5 . . ?
N7 C4AA H4AA 109.8 . . ?
N7 C4AA H4AB 109.8 . . ?
N7 C4AA C7AA 109.4(6) . . ?
H4AA C4AA H4AB 108.2 . . ?
C7AA C4AA H4AA 109.8 . . ?
C7AA C4AA H4AB 109.8 . . ?
N12 C13 H13A 109.8 . . ?
N12 C13 H13B 109.8 . . ?
N12 C13 C14 109.5(5) . . ?
H13A C13 H13B 108.2 . . ?
C14 C13 H13A 109.8 . . ?
C14 C13 H13B 109.8 . . ?
N4 C7AA C4AA 109.9(5) . . ?
N4 C7AA H7AA 109.7 . . ?
N4 C7AA H7AB 109.7 . . ?
C4AA C7AA H7AA 109.7 . . ?
C4AA C7AA H7AB 109.7 . . ?
H7AA C7AA H7AB 108.2 . . ?
N12 C17 H17A 109.5 . . ?
N12 C17 H17B 109.5 . . ?
N12 C17 H17C 109.5 . . ?
H17A C17 H17B 109.5 . . ?
H17A C17 H17C 109.5 . . ?
H17B C17 H17C 109.5 . . ?
N15 C19 H19A 109.5 . . ?
N15 C19 H19B 109.5 . . ?
N15 C19 H19C 109.5 . . ?
H19A C19 H19B 109.5 . . ?
H19A C19 H19C 109.5 . . ?
H19B C19 H19C 109.5 . . ?
N15 C14 C13 109.8(5) . . ?
N15 C14 H14A 109.7 . . ?
N15 C14 H14B 109.7 . . ?
C13 C14 H14A 109.7 . . ?
C13 C14 H14B 109.7 . . ?
H14A C14 H14B 108.2 . . ?
F6 B2 F3 108.5(8) . . ?
F4 B2 F3 111.0(9) . . ?
F4 B2 F6 107.2(8) . . ?
F5 B2 F3 111.1(8) . . ?
F5 B2 F6 108.0(9) . . ?
F5 B2 F4 110.8(9) . . ?
N14 C1BA H1BA 109.5 . . ?
N14 C1BA H1BB 109.5 . . ?
N14 C1BA C2BA 110.6(9) . . ?
H1BA C1BA H1BB 108.1 . . ?
C2BA C1BA H1BA 109.5 . . ?
C2BA C1BA H1BB 109.5 . . ?
N8 C3 H3A 109.4 . . ?
N8 C3 H3B 109.4 . . ?
N8 C3 C7 111.3(9) . . ?
H3A C3 H3B 108.0 . . ?
C7 C3 H3A 109.4 . . ?
C7 C3 H3B 109.4 . . ?
N11 C4 H4A 110.2 . . ?
N11 C4 H4B 110.2 . . ?
N11 C4 C3BA 107.7(9) . . ?
H4A C4 H4B 108.5 . . ?
C3BA C4 H4A 110.2 . . ?
C3BA C4 H4B 110.2 . . ?
N17 C7 C3 116.5(8) . . ?
N17 C7 H7A 108.2 . . ?
N17 C7 H7B 108.2 . . ?
C3 C7 H7A 108.2 . . ?
C3 C7 H7B 108.2 . . ?
H7A C7 H7B 107.3 . . ?
N17 C9AA H9AA 111.6 . . ?
N17 C9AA H9AB 111.6 . . ?
N17 C9AA C0BA 101.0(9) . . ?
H9AA C9AA H9AB 109.4 . . ?
C0BA C9AA H9AA 111.6 . . ?
C0BA C9AA H9AB 111.6 . . ?
N8 C3BA C4 118.7(8) . . ?
N8 C3BA H3BA 107.6 . . ?
N8 C3BA H3BB 107.6 . . ?
C4 C3BA H3BA 107.6 . . ?
C4 C3BA H3BB 107.6 . . ?
H3BA C3BA H3BB 107.1 . . ?
N11 C2BA C1BA 119.2(8) . . ?
N11 C2BA H2BA 107.5 . . ?
N11 C2BA H2BB 107.5 . . ?
C1BA C2BA H2BA 107.5 . . ?
C1BA C2BA H2BB 107.5 . . ?
H2BA C2BA H2BB 107.0 . . ?
N14 C0BA C9AA 120.0(8) . . ?
N14 C0BA H0BA 107.3 . . ?
N14 C0BA H0BB 107.3 . . ?
C9AA C0BA H0BA 107.3 . . ?
C9AA C0BA H0BB 107.3 . . ?
H0BA C0BA H0BB 106.9 . . ?

loop_
_geom_bond_atom_site_label_1
_geom_bond_atom_site_label_2
_geom_bond_distance
_geom_bond_site_symmetry_2
_geom_bond_publ_flag
Ag3 N14 2.476(6) . ?
Ag3 N8 2.478(6) . ?
Ag3 N11 2.483(5) . ?
Ag3 N17 2.466(6) . ?
Ag3 O1 2.333(7) . ?
Pd1 N1 2.044(6) 2_676 ?
Pd1 N31 2.037(6) . ?
Pd1 N7 2.079(5) . ?
Pd1 N4 2.077(6) . ?
Pd2 N24 2.060(6) 2_676 ?
Pd2 N37 2.037(6) . ?
Pd2 N12 2.073(6) . ?
Pd2 N15 2.072(5) . ?
Si7 F9 1.679(6) . ?
Si7 F8 1.659(6) . ?
Si7 F11 1.673(7) . ?
Si7 F10 1.659(8) . ?
Si7 F12 1.627(7) . ?
Si7 F13 1.663(8) . ?
F3 B2 1.392(11) . ?
N1 C1AA 1.345(9) . ?
N1 C6AA 1.331(10) . ?
N31 C32 1.335(9) . ?
N31 C30 1.327(9) . ?
F6 B2 1.392(12) . ?
N24 C23 1.350(9) . ?
N24 C25 1.318(10) . ?
N7 C10 1.473(3) . ?
N7 C11 1.471(3) . ?
N7 C4AA 1.474(3) . ?
N37 C38 1.341(11) . ?
N37 C36 1.342(10) . ?
N12 C16 1.472(3) . ?
N12 C13 1.474(3) . ?
N12 C17 1.473(3) . ?
N4 C5AA 1.473(3) . ?
N4 C9 1.472(3) . ?
N4 C7AA 1.475(3) . ?
F4 B2 1.377(13) . ?
N15 C18 1.471(3) . ?
N15 C19 1.472(3) . ?
N15 C14 1.473(3) . ?
C0AA H0AA 0.9300 . ?
C0AA C3AA 1.392(10) . ?
C0AA C1AA 1.369(10) . ?
N14 C27 1.469(3) . ?
N14 C1BA 1.467(3) . ?
N14 C0BA 1.474(3) . ?
N8 C8AA 1.469(3) . ?
N8 C3 1.466(3) . ?
N8 C3BA 1.473(3) . ?
C3AA C8AA 1.506(9) . ?
C3AA C2AA 1.405(10) . ?
C32 H32 0.9300 . ?
C32 C33 1.396(10) . ?
N11 C20 1.470(3) . ?
N11 C4 1.470(3) . ?
N11 C2BA 1.472(3) . ?
C33 H33 0.9300 . ?
C33 C28 1.383(10) . ?
C8AA H8AA 0.9700 . ?
C8AA H8AB 0.9700 . ?
C1AA H1AA 0.9300 . ?
C27 H27A 0.9700 . ?
C27 H27B 0.9700 . ?
C27 C28 1.504(9) . ?
F5 B2 1.355(14) . ?
C28 C29 1.403(10) . ?
N17 C34 1.471(3) . ?
N17 C7 1.472(3) . ?
N17 C9AA 1.470(3) . ?
C21 C20 1.507(9) . ?
C21 C26 1.407(10) . ?
C21 C22 1.408(10) . ?
C30 H30 0.9300 . ?
C30 C29 1.379(10) . ?
C20 H20A 0.9700 . ?
C20 H20B 0.9700 . ?
C26 H26 0.9300 . ?
C26 C25 1.377(10) . ?
C34 H34A 0.9700 . ?
C34 H34B 0.9700 . ?
C34 C40 1.515(9) . ?
C29 H29 0.9300 . ?
C23 H23 0.9300 . ?
C23 C22 1.364(11) . ?
C22 H22 0.9300 . ?
C16 H16A 0.9600 . ?
C16 H16B 0.9600 . ?
C16 H16C 0.9600 . ?
C6AA H6AA 0.9300 . ?
C6AA C2AA 1.363(11) . ?
C40 C35 1.376(11) . ?
C40 C39 1.363(11) . ?
C10 H10A 0.9600 . ?
C10 H10B 0.9600 . ?
C10 H10C 0.9600 . ?
C2AA H2AA 0.9300 . ?
C38 H38 0.9300 . ?
C38 C39 1.377(11) . ?
C35 H35 0.9300 . ?
C35 C36 1.385(11) . ?
C25 H25 0.9300 . ?
C5AA H5AA 0.9600 . ?
C5AA H5AB 0.9600 . ?
C5AA H5AC 0.9600 . ?
C36 H36 0.9300 . ?
C9 H9A 0.9600 . ?
C9 H9B 0.9600 . ?
C9 H9C 0.9600 . ?
C18 H18A 0.9600 . ?
C18 H18B 0.9600 . ?
C18 H18C 0.9600 . ?
O1 H1A 0.9842 . ?
O1 H1B 0.9825 . ?
C39 H39 0.9300 . ?
C11 H11A 0.9600 . ?
C11 H11B 0.9600 . ?
C11 H11C 0.9600 . ?
C4AA H4AA 0.9700 . ?
C4AA H4AB 0.9700 . ?
C4AA C7AA 1.527(3) . ?
C13 H13A 0.9700 . ?
C13 H13B 0.9700 . ?
C13 C14 1.528(3) . ?
C7AA H7AA 0.9700 . ?
C7AA H7AB 0.9700 . ?
C17 H17A 0.9600 . ?
C17 H17B 0.9600 . ?
C17 H17C 0.9600 . ?
C19 H19A 0.9600 . ?
C19 H19B 0.9600 . ?
C19 H19C 0.9600 . ?
C14 H14A 0.9700 . ?
C14 H14B 0.9700 . ?
C1BA H1BA 0.9700 . ?
C1BA H1BB 0.9700 . ?
C1BA C2BA 1.526(3) . ?
C3 H3A 0.9700 . ?
C3 H3B 0.9700 . ?
C3 C7 1.528(3) . ?
C4 H4A 0.9700 . ?
C4 H4B 0.9700 . ?
C4 C3BA 1.529(3) . ?
C7 H7A 0.9700 . ?
C7 H7B 0.9700 . ?
C9AA H9AA 0.9700 . ?
C9AA H9AB 0.9700 . ?
C9AA C0BA 1.528(3) . ?
C3BA H3BA 0.9700 . ?
C3BA H3BB 0.9700 . ?
C2BA H2BA 0.9700 . ?
C2BA H2BB 0.9700 . ?
C0BA H0BA 0.9700 . ?
C0BA H0BB 0.9700 . ?

loop_
_smtbx_masks_void_nr
_smtbx_masks_void_average_x
_smtbx_masks_void_average_y
_smtbx_masks_void_average_z
_smtbx_masks_void_volume
_smtbx_masks_void_count_electrons
_smtbx_masks_void_content
1 -0.199 -0.514 0.648 1049.1 406.3 ?
2 0.071 0.280 0.224 9.5 10.0 ?
3 -0.071 0.720 0.776 9.5 10.0 ?
